data_7150324
loop_
_publ_author_name
'Ando, Kumiko'
'Tsuji, Eriko'
'Ando, Yuko'
'Kuwata, Noriko'
'Kunitomo, Jun-Ichi'
'Yamashita, Masayuki'
'Ohta, Shunsaku'
'Kohno, Shigekatsu'
'Ohishi, Yoshitaka'

_publ_section_title
;
 Syntheses of 3-acetoacetylaminobenzo[b]furan derivatives having
 cysteinyl leukotriene 2 receptor antagonistic activity.
;
_journal_issue 4
_journal_name_full 'Organic &amp; biomolecular chemistry'
_journal_page_first 625
_journal_page_last 635
_journal_paper_doi 10.1039/b312682j
_journal_volume 2
_journal_year 2004
_chemical_formula_moiety 'C29 H26 N4 O5 '
_chemical_formula_sum 'C29 H26 N4 O5'
_chemical_formula_weight 510.55
_space_group_IT_number 14
_symmetry_cell_setting monoclinic
_symmetry_Int_Tables_number 14
_symmetry_space_group_name_Hall '-P 2ybc'
_symmetry_space_group_name_H-M 'P 1 21/c 1'
_cell_angle_alpha 90
_cell_angle_beta 100.926(8)
_cell_angle_gamma 90
_cell_formula_units_Z 4
_cell_length_a 17.709(3)
_cell_length_b 7.553(2)
_cell_length_c 19.656(2)
_cell_measurement_reflns_used 25
_cell_measurement_temperature 296.2
_cell_measurement_theta_max 29.9
_cell_measurement_theta_min 29.1
_cell_volume 2581.5(9)
_computing_cell_refinement 'MSC/AFC Diffractometer Control'
_computing_data_collection 'MSC/AFC Diffractometer Control'
_computing_data_reduction 'teXsan Ver. 1.11'
_computing_publication_material 'teXsan Ver. 1.11'
_computing_structure_refinement 'teXsan Ver. 1.10'
_computing_structure_solution SAPI91
_diffrn_measured_fraction_theta_full 0.9955
_diffrn_measured_fraction_theta_max 0.9955
_diffrn_measurement_device_type 'Rigaku AFC7R'
_diffrn_measurement_method \w-2\q
_diffrn_radiation_type 'Cu K\a'
_diffrn_radiation_wavelength 1.5418
_diffrn_reflns_av_R_equivalents 0.016
_diffrn_reflns_limit_h_max 21
_diffrn_reflns_limit_h_min 0
_diffrn_reflns_limit_k_max 0
_diffrn_reflns_limit_k_min -9
_diffrn_reflns_limit_l_max 23
_diffrn_reflns_limit_l_min -23
_diffrn_reflns_number 5184
_diffrn_reflns_theta_full 67.57
_diffrn_reflns_theta_max 67.57
_diffrn_standards_decay_% 0.51
_diffrn_standards_interval_count 150
_diffrn_standards_number 3
_exptl_absorpt_coefficient_mu 0.765(mm-1)
_exptl_absorpt_correction_T_max 0.999
_exptl_absorpt_correction_T_min 0.861
_exptl_absorpt_correction_type psi-scan
_exptl_absorpt_process_details '(North, Phillips & Mathews, 1968)'
_exptl_crystal_colour colorless
_exptl_crystal_density_diffrn 1.314
_exptl_crystal_density_method 'not measured'
_exptl_crystal_description plates
_exptl_crystal_size_max 0.200
_exptl_crystal_size_mid 0.200
_exptl_crystal_size_min 0.030
_refine_diff_density_max 0.72
_refine_diff_density_min -0.84
_refine_ls_extinction_coef 0.016(3)
_refine_ls_extinction_method 'Zachariasen(1967) type 2 Gaussian isotropic'
_refine_ls_goodness_of_fit_ref 1.491
_refine_ls_hydrogen_treatment noref
_refine_ls_number_parameters 344
_refine_ls_number_reflns 4619
_refine_ls_R_factor_gt 0.0585
_refine_ls_shift/su_max 0.0006
_refine_ls_structure_factor_coef Fsqd
_refine_ls_weighting_details 'w = 1/[\s^2^(Fo^2^) + (0.05000(Max(Fo^2^,0) + 2Fc^2^)/3)^2^]'
_refine_ls_weighting_scheme calc
_refine_ls_wR_factor_ref 0.1703
_reflns_number_gt 2515
_reflns_number_total 4619
_reflns_threshold_expression F^2^>2.0\s(F^2^)
_cod_data_source_file b312682j.txt
_cod_data_source_block master_file_afc7*.xtl
_cod_depositor_comments
;
The following automatic conversions were performed:
data name '_geom_hbond_site_distance_dh' replaced with
'_geom_hbond_distance_DH' as specified in the replacement file
'/home/antanas/src/cod-tools/trunk/data/replacement-values/replacement_tags.lst'.

data
name '_geom_hbond_site_distance_ha' replaced with
'_geom_hbond_distance_HA' as specified in the replacement file
'/home/antanas/src/cod-tools/trunk/data/replacement-values/replacement_tags.lst'.

data
name '_geom_hbond_site_distance_da' replaced with
'_geom_hbond_distance_DA' as specified in the replacement file
'/home/antanas/src/cod-tools/trunk/data/replacement-values/replacement_tags.lst'.

Automatic conversion script
Id: cif_correct_tags 5005 2017-03-03 11:38:54Z antanas 
;
_cod_original_cell_volume 2581.5(7)
_cod_original_formula_sum 'C29 H26 N4 O5 '
_cod_database_code 7150324

loop_
_symmetry_equiv_pos_as_xyz
x,y,z
-x,1/2+y,1/2-z
-x,-y,-z
x,1/2-y,1/2+z

loop_
_atom_site_label
_atom_site_type_symbol
_atom_site_fract_x
_atom_site_fract_y
_atom_site_fract_z
_atom_site_U_iso_or_equiv
_atom_site_adp_type
_atom_site_occupancy
_atom_site_calc_flag
_atom_site_refinement_flags
_atom_site_disorder_assembly
_atom_site_disorder_group
O(1) O 0.5113(1) 0.2225(3) 0.42472(9) 0.0544(6) Uani 1.00 d . . .
O(2) O 0.4731(1) 0.3295(3) 0.5911(1) 0.0628(7) Uani 1.00 d . . .
O(3) O 0.2360(1) 0.3684(4) 0.4206(1) 0.0746(8) Uani 1.00 d . . .
O(4) O 0.1150(1) 0.4337(4) 0.4667(1) 0.093(1) Uani 1.00 d . . .
O(5) O 0.1555(2) 0.4230(5) 0.0741(1) 0.101(1) Uani 1.00 d . . .
N(1) N 0.8626(2) -0.0628(6) 0.6955(2) 0.108(1) Uani 1.00 d . . .
N(2) N 0.3524(1) 0.4034(4) 0.4910(1) 0.0510(8) Uani 1.00 d . . .
N(3) N 0.3238(2) 0.5819(5) 0.6454(2) 0.088(1) Uani 1.00 d . . .
N(4) N 0.0865(2) 0.4754(6) 0.1540(2) 0.092(1) Uani 1.00 d . . .
C(1) C 0.4735(2) 0.2760(4) 0.4768(1) 0.0476(9) Uani 1.00 d . . .
C(2) C 0.4012(2) 0.3362(4) 0.4489(1) 0.0448(8) Uani 1.00 d . . .
C(3) C 0.3921(2) 0.3243(4) 0.3747(1) 0.0466(9) Uani 1.00 d . . .
C(4) C 0.3363(2) 0.3703(4) 0.3175(1) 0.0474(9) Uani 1.00 d . . .
C(5) C 0.3498(2) 0.3399(4) 0.2513(1) 0.0501(9) Uani 1.00 d . . .
C(6) C 0.4206(2) 0.2647(5) 0.2434(2) 0.061(1) Uani 1.00 d . . .
C(7) C 0.4768(2) 0.2208(5) 0.2988(1) 0.061(1) Uani 1.00 d . . .
C(8) C 0.4609(2) 0.2536(5) 0.3640(1) 0.0508(9) Uani 1.00 d . . .
C(9) C 0.5098(2) 0.2686(4) 0.5493(1) 0.0481(9) Uani 1.00 d . . .
C(10) C 0.5882(2) 0.1934(4) 0.5756(1) 0.0497(9) Uani 1.00 d . . .
C(11) C 0.6093(2) 0.1787(5) 0.6474(2) 0.062(1) Uani 1.00 d . . .
C(12) C 0.6803(2) 0.1121(5) 0.6772(2) 0.068(1) Uani 1.00 d . . .
C(13) C 0.7313(2) 0.0632(5) 0.6366(2) 0.059(1) Uani 1.00 d . . .
C(14) C 0.7117(2) 0.0776(5) 0.5647(2) 0.064(1) Uani 1.00 d . . .
C(15) C 0.6402(2) 0.1430(5) 0.5347(2) 0.059(1) Uani 1.00 d . . .
C(16) C 0.8049(2) -0.0090(6) 0.6683(2) 0.074(1) Uani 1.00 d . . .
C(17) C 0.2748(2) 0.4147(5) 0.4768(2) 0.0539(10) Uani 1.00 d . . .
C(18) C 0.2388(2) 0.4815(5) 0.5319(2) 0.057(1) Uani 1.00 d . . .
C(19) C 0.2844(2) 0.5376(5) 0.5957(2) 0.063(1) Uani 1.00 d . . .
C(20) C 0.1601(2) 0.4840(6) 0.5245(2) 0.072(1) Uani 1.00 d . . .
C(21) C 0.1191(3) 0.5438(7) 0.5795(2) 0.099(2) Uani 1.00 d . . .
C(22) C 0.2914(2) 0.3893(5) 0.1891(1) 0.0518(9) Uani 1.00 d . . .
C(23) C 0.3217(2) 0.4564(5) 0.1277(2) 0.068(1) Uani 1.00 d . . .
C(24) C 0.2171(2) 0.3750(5) 0.1909(2) 0.061(1) Uani 1.00 d . . .
C(25) C 0.1522(2) 0.4270(6) 0.1348(2) 0.068(1) Uani 1.00 d . . .
C(26) C 0.0192(2) 0.5242(7) 0.1028(2) 0.095(2) Uani 1.00 d . . .
C(27) C -0.0320(3) 0.3717(8) 0.0803(3) 0.112(2) Uani 1.00 d . . .
C(28) C 0.0695(4) 0.460(1) 0.2320(6) 0.209(4) Uani 1.00 d . . .
C(29) C 0.1012(4) 0.611(1) 0.2515(4) 0.171(4) Uani 1.00 d . . .
H(1) H 0.2893 0.4223 0.3239 0.0568 Uiso 1.00 calc . . .
H(2) H 0.4295 0.2436 0.1979 0.0730 Uiso 1.00 calc . . .
H(3) H 0.5243 0.1705 0.2929 0.0733 Uiso 1.00 calc . . .
H(4) H 0.5744 0.2147 0.6760 0.0744 Uiso 1.00 calc . . .
H(5) H 0.6938 0.1004 0.7261 0.0820 Uiso 1.00 calc . . .
H(6) H 0.7472 0.0427 0.5366 0.0764 Uiso 1.00 calc . . .
H(7) H 0.6266 0.1535 0.4858 0.0709 Uiso 1.00 calc . . .
H(8) H 0.3823 0.4189 0.5346 0.0954 Uiso 1.00 calc . . .
H(9) H 0.1555 0.5791 0.6191 0.1185 Uiso 1.00 calc . . .
H(10) H 0.0887 0.4494 0.5916 0.1185 Uiso 1.00 calc . . .
H(11) H 0.0868 0.6411 0.5630 0.1185 Uiso 1.00 calc . . .
H(12) H 0.1517 0.3630 0.4467 0.0380 Uiso 1.00 calc . . .
H(13) H 0.3763 0.4549 0.1379 0.0816 Uiso 1.00 calc . . .
H(14) H 0.3042 0.5740 0.1176 0.0816 Uiso 1.00 calc . . .
H(15) H 0.3038 0.3826 0.0889 0.0816 Uiso 1.00 calc . . .
H(16) H 0.2041 0.3269 0.2319 0.0733 Uiso 1.00 calc . . .
H(17) H 0.0358 0.5723 0.0635 0.1136 Uiso 1.00 calc . . .
H(18) H -0.0090 0.6112 0.1224 0.1136 Uiso 1.00 calc . . .
H(19) H -0.0045 0.2840 0.0603 0.1347 Uiso 1.00 calc . . .
H(20) H -0.0749 0.4101 0.0469 0.1347 Uiso 1.00 calc . . .
H(21) H -0.0494 0.3232 0.1192 0.1347 Uiso 1.00 calc . . .
H(22) H 0.0948 0.3622 0.2571 0.2512 Uiso 1.00 calc . . .
H(23) H 0.0162 0.4556 0.2334 0.2512 Uiso 1.00 calc . . .
H(24) H 0.0770 0.7021 0.2216 0.2048 Uiso 1.00 calc . . .
H(25) H 0.1543 0.6072 0.2495 0.2048 Uiso 1.00 calc . . .
H(26) H 0.0954 0.6358 0.2976 0.2048 Uiso 1.00 calc . . .

loop_
_atom_site_aniso_label
_atom_site_aniso_U_11
_atom_site_aniso_U_22
_atom_site_aniso_U_33
_atom_site_aniso_U_12
_atom_site_aniso_U_13
_atom_site_aniso_U_23
O(1) 0.046(1) 0.083(2) 0.033(1) 0.006(1) 0.0062(8) -0.002(1)
O(2) 0.061(1) 0.092(2) 0.037(1) 0.001(1) 0.0122(10) -0.002(1)
O(3) 0.054(1) 0.120(2) 0.049(1) 0.000(1) 0.007(1) -0.017(1)
O(4) 0.060(2) 0.132(3) 0.087(2) 0.022(2) 0.013(1) -0.008(2)
O(5) 0.081(2) 0.166(3) 0.049(2) 0.023(2) -0.005(1) 0.007(2)
N(1) 0.070(2) 0.118(3) 0.124(3) -0.001(2) -0.014(2) 0.038(3)
N(2) 0.050(2) 0.064(2) 0.039(1) 0.001(1) 0.008(1) -0.004(1)
N(3) 0.109(3) 0.100(3) 0.055(2) -0.001(2) 0.016(2) -0.014(2)
N(4) 0.064(2) 0.152(4) 0.058(2) 0.016(2) 0.008(2) 0.030(2)
C(1) 0.050(2) 0.061(2) 0.032(1) -0.005(2) 0.008(1) -0.001(1)
C(2) 0.049(2) 0.054(2) 0.031(1) -0.006(1) 0.009(1) -0.003(1)
C(3) 0.045(2) 0.059(2) 0.036(1) -0.005(2) 0.007(1) -0.001(1)
C(4) 0.047(2) 0.054(2) 0.041(2) -0.002(2) 0.008(1) -0.002(1)
C(5) 0.051(2) 0.061(2) 0.038(2) -0.002(2) 0.006(1) -0.003(1)
C(6) 0.056(2) 0.088(3) 0.038(2) 0.004(2) 0.010(1) -0.001(2)
C(7) 0.049(2) 0.096(3) 0.039(2) 0.014(2) 0.010(1) -0.006(2)
C(8) 0.046(2) 0.073(2) 0.032(1) 0.000(2) 0.004(1) 0.000(1)
C(9) 0.050(2) 0.056(2) 0.039(2) -0.012(2) 0.010(1) 0.002(1)
C(10) 0.051(2) 0.056(2) 0.040(2) -0.009(2) 0.003(1) 0.002(1)
C(11) 0.064(2) 0.082(3) 0.039(2) -0.005(2) 0.006(2) 0.002(2)
C(12) 0.068(2) 0.089(3) 0.042(2) -0.005(2) -0.005(2) 0.008(2)
C(13) 0.053(2) 0.065(2) 0.056(2) -0.008(2) -0.002(2) 0.011(2)
C(14) 0.058(2) 0.078(3) 0.053(2) 0.004(2) 0.005(2) 0.001(2)
C(15) 0.059(2) 0.078(3) 0.040(2) 0.005(2) 0.008(1) 0.003(2)
C(16) 0.064(2) 0.080(3) 0.072(2) -0.008(2) -0.004(2) 0.016(2)
C(17) 0.054(2) 0.064(2) 0.044(2) 0.001(2) 0.010(1) -0.002(2)
C(18) 0.066(2) 0.064(2) 0.044(2) 0.008(2) 0.017(2) 0.004(2)
C(19) 0.079(2) 0.066(2) 0.048(2) 0.007(2) 0.026(2) -0.002(2)
C(20) 0.068(2) 0.079(3) 0.072(2) 0.015(2) 0.019(2) 0.005(2)
C(21) 0.087(3) 0.117(4) 0.102(3) 0.028(3) 0.041(3) -0.002(3)
C(22) 0.056(2) 0.058(2) 0.039(2) -0.002(2) 0.003(1) 0.000(1)
C(23) 0.066(2) 0.086(3) 0.050(2) 0.000(2) 0.006(2) 0.013(2)
C(24) 0.057(2) 0.081(3) 0.044(2) 0.002(2) 0.005(1) 0.010(2)
C(25) 0.058(2) 0.086(3) 0.053(2) 0.001(2) -0.001(2) 0.008(2)
C(26) 0.061(2) 0.124(4) 0.091(3) 0.002(3) -0.005(2) 0.030(3)
C(27) 0.095(3) 0.134(5) 0.103(4) -0.011(3) 0.007(3) 0.016(3)
C(28) 0.081(4) 0.133(6) 0.37(1) -0.003(4) -0.057(6) 0.077(8)
C(29) 0.125(6) 0.153(7) 0.233(9) 0.036(5) 0.030(6) -0.024(6)

loop_
_atom_type_symbol
_atom_type_description
_atom_type_scat_dispersion_real
_atom_type_scat_dispersion_imag
_atom_type_scat_source
C C 0.018 0.009
;International Tables for Crystallography
(1992, Vol. C, Tables 4.2.6.8 and 6.1.1.1)
;
H H 0.000 0.000
;International Tables for Crystallography
(1992, Vol. C, Table 6.1.1.2)
;
N N 0.031 0.018
;International Tables for Crystallography
(1992, Vol. C, Tables 4.2.6.8 and 6.1.1.1)
;
O O 0.049 0.032
;International Tables for Crystallography
(1992, Vol. C, Tables 4.2.6.8 and 6.1.1.1)
;

loop_
_geom_angle_atom_site_label_1
_geom_angle_atom_site_label_2
_geom_angle_atom_site_label_3
_geom_angle
_geom_angle_site_symmetry_1
_geom_angle_site_symmetry_2
_geom_angle_site_symmetry_3
_geom_angle_publ_flag
C(1) O(1) C(8) 105.5(2) . . . yes
C(20) O(4) H(12) 99.4 . . . no
C(2) N(2) C(17) 128.2(2) . . . yes
C(2) N(2) H(8) 106.5 . . . no
C(17) N(2) H(8) 124.2 . . . no
C(25) N(4) C(26) 121.1(3) . . . yes
C(25) N(4) C(28) 124.9(4) . . . yes
C(26) N(4) C(28) 113.5(4) . . . yes
O(1) C(1) C(2) 110.3(2) . . . yes
O(1) C(1) C(9) 121.9(3) . . . yes
C(2) C(1) C(9) 127.8(3) . . . yes
N(2) C(2) C(1) 121.2(2) . . . yes
N(2) C(2) C(3) 131.1(3) . . . yes
C(1) C(2) C(3) 107.5(2) . . . yes
C(2) C(3) C(4) 136.8(3) . . . yes
C(2) C(3) C(8) 104.2(2) . . . yes
C(4) C(3) C(8) 119.0(3) . . . yes
C(3) C(4) C(5) 119.6(3) . . . yes
C(3) C(4) H(1) 120.2 . . . no
C(5) C(4) H(1) 120.2 . . . no
C(4) C(5) C(6) 119.1(3) . . . yes
C(4) C(5) C(22) 120.8(3) . . . yes
C(6) C(5) C(22) 120.2(3) . . . yes
C(5) C(6) C(7) 122.4(3) . . . yes
C(5) C(6) H(2) 118.8 . . . no
C(7) C(6) H(2) 118.8 . . . no
C(6) C(7) C(8) 116.6(3) . . . yes
C(6) C(7) H(3) 121.7 . . . no
C(8) C(7) H(3) 121.7 . . . no
O(1) C(8) C(3) 112.4(2) . . . yes
O(1) C(8) C(7) 124.3(3) . . . yes
C(3) C(8) C(7) 123.3(3) . . . yes
O(2) C(9) C(1) 116.8(3) . . . yes
O(2) C(9) C(10) 118.9(3) . . . yes
C(1) C(9) C(10) 124.3(3) . . . yes
C(9) C(10) C(11) 115.7(3) . . . yes
C(9) C(10) C(15) 125.3(3) . . . yes
C(11) C(10) C(15) 119.0(3) . . . yes
C(10) C(11) C(12) 120.5(3) . . . yes
C(10) C(11) H(4) 119.7 . . . no
C(12) C(11) H(4) 119.8 . . . no
C(11) C(12) C(13) 120.1(3) . . . yes
C(11) C(12) H(5) 119.9 . . . no
C(13) C(12) H(5) 119.9 . . . no
C(12) C(13) C(14) 120.4(3) . . . yes
C(12) C(13) C(16) 119.6(3) . . . yes
C(14) C(13) C(16) 119.9(3) . . . yes
C(13) C(14) C(15) 119.5(3) . . . yes
C(13) C(14) H(6) 120.3 . . . no
C(15) C(14) H(6) 120.3 . . . no
C(10) C(15) C(14) 120.4(3) . . . yes
C(10) C(15) H(7) 119.8 . . . no
C(14) C(15) H(7) 119.8 . . . no
N(1) C(16) C(13) 177.5(5) . . . yes
O(3) C(17) N(2) 122.5(3) . . . yes
O(3) C(17) C(18) 121.2(3) . . . yes
N(2) C(17) C(18) 116.3(3) . . . yes
C(17) C(18) C(19) 120.4(3) . . . yes
C(17) C(18) C(20) 120.5(3) . . . yes
C(19) C(18) C(20) 119.0(3) . . . yes
N(3) C(19) C(18) 176.9(4) . . . yes
O(4) C(20) C(18) 121.7(3) . . . yes
O(4) C(20) C(21) 114.6(3) . . . yes
C(18) C(20) C(21) 123.7(4) . . . yes
C(20) C(21) H(9) 109.5 . . . no
C(20) C(21) H(10) 109.5 . . . no
C(20) C(21) H(11) 109.5 . . . no
H(9) C(21) H(10) 109.5 . . . no
H(9) C(21) H(11) 109.5 . . . no
H(10) C(21) H(11) 109.5 . . . no
C(5) C(22) C(23) 116.4(3) . . . yes
C(5) C(22) C(24) 119.7(3) . . . yes
C(23) C(22) C(24) 123.9(3) . . . yes
C(22) C(23) H(13) 109.5 . . . no
C(22) C(23) H(14) 109.5 . . . no
C(22) C(23) H(15) 109.5 . . . no
H(13) C(23) H(14) 109.5 . . . no
H(13) C(23) H(15) 109.5 . . . no
H(14) C(23) H(15) 109.5 . . . no
C(22) C(24) C(25) 126.1(3) . . . yes
C(22) C(24) H(16) 117.0 . . . no
C(25) C(24) H(16) 117.0 . . . no
O(5) C(25) N(4) 119.5(3) . . . yes
O(5) C(25) C(24) 123.5(4) . . . yes
N(4) C(25) C(24) 117.0(3) . . . yes
N(4) C(26) C(27) 112.6(4) . . . yes
N(4) C(26) H(17) 108.7 . . . no
N(4) C(26) H(18) 108.7 . . . no
C(27) C(26) H(17) 108.7 . . . no
C(27) C(26) H(18) 108.7 . . . no
H(17) C(26) H(18) 109.5 . . . no
C(26) C(27) H(19) 109.5 . . . no
C(26) C(27) H(20) 109.5 . . . no
C(26) C(27) H(21) 109.5 . . . no
H(19) C(27) H(20) 109.5 . . . no
H(19) C(27) H(21) 109.5 . . . no
H(20) C(27) H(21) 109.5 . . . no
N(4) C(28) C(29) 93.8(7) . . . yes
N(4) C(28) H(22) 113.2 . . . no
N(4) C(28) H(23) 113.2 . . . no
C(29) C(28) H(22) 113.2 . . . no
C(29) C(28) H(23) 113.2 . . . no
H(22) C(28) H(23) 109.5 . . . no
C(28) C(29) H(24) 109.5 . . . no
C(28) C(29) H(25) 109.5 . . . no
C(28) C(29) H(26) 109.5 . . . no
H(24) C(29) H(25) 109.5 . . . no
H(24) C(29) H(26) 109.5 . . . no
H(25) C(29) H(26) 109.5 . . . no

loop_
_geom_bond_atom_site_label_1
_geom_bond_atom_site_label_2
_geom_bond_distance
_geom_bond_site_symmetry_1
_geom_bond_site_symmetry_2
_geom_bond_publ_flag
O(1) C(1) 1.386(3) . . yes
O(1) C(8) 1.368(3) . . yes
O(2) C(9) 1.230(3) . . yes
O(3) C(17) 1.236(4) . . yes
O(4) C(20) 1.315(4) . . yes
O(4) H(12) 0.980 . . no
O(5) C(25) 1.206(4) . . yes
N(1) C(16) 1.134(4) . . yes
N(2) C(2) 1.400(4) . . yes
N(2) C(17) 1.352(4) . . yes
N(2) H(8) 0.927 . . no
N(3) C(19) 1.139(4) . . yes
N(4) C(25) 1.340(5) . . yes
N(4) C(26) 1.453(5) . . yes
N(4) C(28) 1.62(1) . . yes
C(1) C(2) 1.371(4) . . yes
C(1) C(9) 1.450(4) . . yes
C(2) C(3) 1.440(4) . . yes
C(3) C(4) 1.392(4) . . yes
C(3) C(8) 1.384(4) . . yes
C(4) C(5) 1.387(4) . . yes
C(4) H(1) 0.950 . . no
C(5) C(6) 1.411(4) . . yes
C(5) C(22) 1.492(4) . . yes
C(6) C(7) 1.371(4) . . yes
C(6) H(2) 0.950 . . no
C(7) C(8) 1.384(4) . . yes
C(7) H(3) 0.950 . . no
C(9) C(10) 1.498(4) . . yes
C(10) C(11) 1.394(4) . . yes
C(10) C(15) 1.385(4) . . yes
C(11) C(12) 1.378(5) . . yes
C(11) H(4) 0.950 . . no
C(12) C(13) 1.365(5) . . yes
C(12) H(5) 0.950 . . no
C(13) C(14) 1.394(4) . . yes
C(13) C(16) 1.441(5) . . yes
C(14) C(15) 1.383(4) . . yes
C(14) H(6) 0.950 . . no
C(15) H(7) 0.950 . . no
C(17) C(18) 1.448(4) . . yes
C(18) C(19) 1.421(5) . . yes
C(18) C(20) 1.373(5) . . yes
C(20) C(21) 1.482(5) . . yes
C(21) H(9) 0.950 . . no
C(21) H(10) 0.950 . . no
C(21) H(11) 0.950 . . no
C(22) C(23) 1.499(4) . . yes
C(22) C(24) 1.328(4) . . yes
C(23) H(13) 0.950 . . no
C(23) H(14) 0.950 . . no
C(23) H(15) 0.950 . . no
C(24) C(25) 1.487(4) . . yes
C(24) H(16) 0.950 . . no
C(26) C(27) 1.481(7) . . yes
C(26) H(17) 0.950 . . no
C(26) H(18) 0.950 . . no
C(27) H(19) 0.950 . . no
C(27) H(20) 0.950 . . no
C(27) H(21) 0.950 . . no
C(28) C(29) 1.302(9) . . yes
C(28) H(22) 0.950 . . no
C(28) H(23) 0.950 . . no
C(29) H(24) 0.950 . . no
C(29) H(25) 0.950 . . no
C(29) H(26) 0.950 . . no

loop_
_geom_contact_atom_site_label_1
_geom_contact_atom_site_label_2
_geom_contact_distance
_geom_contact_site_symmetry_1
_geom_contact_site_symmetry_2
_geom_contact_publ_flag
O(1) O(2) 3.415(3) . 3_666 ?
O(2) C(6) 3.373(4) . 4_555 ?
O(2) C(8) 3.416(4) . 3_666 ?
O(2) C(1) 3.469(4) . 3_666 ?
O(2) C(3) 3.519(4) . 3_666 ?
O(2) C(2) 3.552(4) . 3_666 ?
O(3) C(16) 3.236(5) . 3_656 ?
O(3) N(1) 3.475(5) . 3_656 ?
O(3) C(14) 3.491(5) . 3_656 ?
O(3) C(13) 3.532(5) . 3_656 ?
O(4) O(5) 3.415(5) . 4_555 ?
O(5) C(20) 3.231(5) . 4_554 ?
O(5) C(18) 3.558(5) . 4_554 ?
O(5) C(21) 3.590(6) . 4_554 ?
N(1) C(28) 3.438(8) . 3_656 ?
N(1) C(27) 3.507(7) . 4_655 ?
N(1) C(29) 3.587(10) . 3_666 ?
N(2) C(15) 3.469(5) . 3_666 ?
N(2) C(10) 3.552(4) . 3_666 ?
N(3) C(6) 3.499(5) . 4_555 ?
N(3) C(23) 3.504(6) . 4_565 ?
N(3) C(12) 3.508(4) . 2_656 ?
C(1) C(9) 3.498(5) . 3_666 ?
C(1) C(1) 3.583(7) . 3_666 ?
C(2) C(9) 3.373(4) . 3_666 ?
C(2) C(10) 3.595(4) . 3_666 ?
C(4) C(11) 3.572(5) . 3_666 ?
C(8) C(11) 3.486(5) . 3_656 ?

loop_
_geom_hbond_atom_site_label_D
_geom_hbond_atom_site_label_H
_geom_hbond_atom_site_label_A
_geom_hbond_site_symmetry_D
_geom_hbond_site_symmetry_H
_geom_hbond_site_symmetry_A
_geom_hbond_distance_DH
_geom_hbond_distance_HA
_geom_hbond_distance_DA
_geom_hbond_angle_DHA
_geom_hbond_publ_flag
O(4) H(12) O(3) . . . 0.980 1.667 2.528(3) 144.189 no
N(2) H(8) O(2) . . . 0.927 1.897 2.676(2) 140.287 no
N(2) H(8) N(3) . . . 0.927 2.861 3.446(4) 122.273 no
O(2) N(2) 2.676(2) . . . 0.3571 0.5537 0.4280 122.273 no
O(2) N(3) 3.582(4) . . . 0.3999 0.6063 0.4314 122.273 no
O(3) O(4) 2.528(3) . . . 0.3942 0.4388 0.1881 122.273 no
N(3) O(2) 3.582(4) . . . 0.5114 0.6303 0.3655 122.273 no
N(3) N(2) 3.446(4) . . . 0.5301 0.6006 0.3321 122.273 no

loop_
_geom_torsion_atom_site_label_1
_geom_torsion_atom_site_label_2
_geom_torsion_atom_site_label_3
_geom_torsion_atom_site_label_4
_geom_torsion
_geom_torsion_site_symmetry_1
_geom_torsion_site_symmetry_2
_geom_torsion_site_symmetry_3
_geom_torsion_site_symmetry_4
_geom_torsion_publ_flag
O(1) C(1) C(2) N(2) -177.8(3) . . . . yes
O(1) C(1) C(2) C(3) -1.2(4) . . . . yes
O(1) C(1) C(9) O(2) 175.6(3) . . . . yes
O(1) C(1) C(9) C(10) -4.1(5) . . . . yes
O(1) C(8) C(3) C(2) -0.4(4) . . . . yes
O(1) C(8) C(3) C(4) 177.2(3) . . . . yes
O(1) C(8) C(7) C(6) -178.1(3) . . . . yes
O(2) C(9) C(1) C(2) -3.1(5) . . . . yes
O(2) C(9) C(10) C(11) 7.8(5) . . . . yes
O(2) C(9) C(10) C(15) -170.6(3) . . . . yes
O(3) C(17) N(2) C(2) -2.3(6) . . . . yes
O(3) C(17) C(18) C(19) -178.7(3) . . . . yes
O(3) C(17) C(18) C(20) 4.3(6) . . . . yes
O(4) C(20) C(18) C(17) -2.9(6) . . . . yes
O(4) C(20) C(18) C(19) -180.0(4) . . . . yes
O(5) C(25) N(4) C(26) -0.3(7) . . . . yes
O(5) C(25) N(4) C(28) 170.6(5) . . . . yes
O(5) C(25) C(24) C(22) 30.0(7) . . . . yes
N(1) C(16) C(13) C(12) -22(10) . . . . yes
N(1) C(16) C(13) C(14) 159(9) . . . . yes
N(2) C(2) C(1) C(9) 1.0(5) . . . . yes
N(2) C(2) C(3) C(4) 0.2(6) . . . . yes
N(2) C(2) C(3) C(8) 177.2(3) . . . . yes
N(2) C(17) C(18) C(19) 2.4(5) . . . . yes
N(2) C(17) C(18) C(20) -174.6(3) . . . . yes
N(3) C(19) C(18) C(17) 10(8) . . . . yes
N(3) C(19) C(18) C(20) -172(7) . . . . yes
N(4) C(25) C(24) C(22) -152.0(4) . . . . yes
C(1) O(1) C(8) C(3) -0.3(4) . . . . yes
C(1) O(1) C(8) C(7) 178.9(3) . . . . yes
C(1) C(2) N(2) C(17) -156.9(3) . . . . yes
C(1) C(2) C(3) C(4) -176.0(4) . . . . yes
C(1) C(2) C(3) C(8) 0.9(4) . . . . yes
C(1) C(9) C(10) C(11) -172.5(3) . . . . yes
C(1) C(9) C(10) C(15) 9.0(5) . . . . yes
C(2) N(2) C(17) C(18) 176.6(3) . . . . yes
C(2) C(1) O(1) C(8) 0.9(4) . . . . yes
C(2) C(1) C(9) C(10) 177.3(3) . . . . yes
C(2) C(3) C(4) C(5) 178.4(3) . . . . yes
C(2) C(3) C(8) C(7) -179.6(3) . . . . yes
C(3) C(2) N(2) C(17) 27.3(6) . . . . yes
C(3) C(2) C(1) C(9) 177.6(3) . . . . yes
C(3) C(4) C(5) C(6) -0.8(5) . . . . yes
C(3) C(4) C(5) C(22) -179.5(3) . . . . yes
C(3) C(8) C(7) C(6) 1.0(6) . . . . yes
C(4) C(3) C(8) C(7) -2.0(5) . . . . yes
C(4) C(5) C(6) C(7) -0.3(6) . . . . yes
C(4) C(5) C(22) C(23) 144.2(3) . . . . yes
C(4) C(5) C(22) C(24) -34.8(5) . . . . yes
C(5) C(4) C(3) C(8) 1.9(5) . . . . yes
C(5) C(6) C(7) C(8) 0.2(6) . . . . yes
C(5) C(22) C(24) C(25) 176.8(3) . . . . yes
C(6) C(5) C(22) C(23) -34.5(5) . . . . yes
C(6) C(5) C(22) C(24) 146.5(4) . . . . yes
C(7) C(6) C(5) C(22) 178.5(3) . . . . yes
C(8) O(1) C(1) C(9) -178.0(3) . . . . yes
C(9) C(10) C(11) C(12) -179.6(3) . . . . yes
C(9) C(10) C(15) C(14) 179.0(3) . . . . yes
C(10) C(11) C(12) C(13) 1.2(6) . . . . yes
C(10) C(15) C(14) C(13) -0.2(6) . . . . yes
C(11) C(10) C(15) C(14) 0.6(5) . . . . yes
C(11) C(12) C(13) C(14) -0.9(6) . . . . yes
C(11) C(12) C(13) C(16) -179.0(4) . . . . yes
C(12) C(11) C(10) C(15) -1.1(5) . . . . yes
C(12) C(13) C(14) C(15) 0.4(6) . . . . yes
C(15) C(14) C(13) C(16) 178.4(4) . . . . yes
C(17) C(18) C(20) C(21) 177.5(4) . . . . yes
C(19) C(18) C(20) C(21) 0.5(6) . . . . yes
C(23) C(22) C(24) C(25) -2.2(6) . . . . yes
C(24) C(25) N(4) C(26) -178.4(4) . . . . yes
C(24) C(25) N(4) C(28) -7.5(8) . . . . yes
C(25) N(4) C(26) C(27) 91.5(5) . . . . yes
C(25) N(4) C(28) C(29) 85.5(7) . . . . yes
C(26) N(4) C(28) C(29) -102.9(6) . . . . yes
C(27) C(26) N(4) C(28) -80.5(6) . . . . yes
C(27) C(26) N(4) C(28) -80.5(6) . . . . yes

loop_
_cod_related_entry_id
_cod_related_entry_database
_cod_related_entry_code
1 ChemSpider 16135545
